data_2224324
loop_
_publ_author_name
'Khan, Islam Ullah'
'Haider, Zeeshan'
'Zia-ur-Rehman, Muhammad'
'Arshad, Muhammad Nadeem'
'Shafiq, Muhammad'

_publ_section_title
;
 <i>N</i>-Cyclohexyl-<i>N</i>-(prop-2-en-1-yl)benzenesulfonamide
;
_journal_coeditor_code IS2487
_journal_issue 12
_journal_name_full 'Acta Crystallographica Section E'
_journal_page_first o3102
_journal_paper_doi 10.1107/S1600536809048077
_journal_volume 65
_journal_year 2009
_chemical_formula_iupac 'C15 H21 N O2 S'
_chemical_formula_moiety 'C15 H21 N O2 S'
_chemical_formula_sum 'C15 H21 N O2 S'
_chemical_formula_weight 279.39
_chemical_name_systematic
;
<i>N</i>-Cyclohexyl-<i>N</i>-(prop-2-en-1-yl)benzenesulfonamide
;
_space_group_IT_number 14
_symmetry_cell_setting monoclinic
_symmetry_space_group_name_Hall '-P 2yn'
_symmetry_space_group_name_H-M 'P 1 21/n 1'
_atom_sites_solution_hydrogens geom
_atom_sites_solution_primary direct
_atom_sites_solution_secondary difmap
_audit_creation_method SHELXL-97
_cell_angle_alpha 90.00
_cell_angle_beta 94.188(3)
_cell_angle_gamma 90.00
_cell_formula_units_Z 4
_cell_length_a 8.4911(5)
_cell_length_b 11.4176(6)
_cell_length_c 15.6274(10)
_cell_measurement_reflns_used 3312
_cell_measurement_temperature 296(2)
_cell_measurement_theta_max 21.31
_cell_measurement_theta_min 2.21
_cell_volume 1511.00(15)
_computing_cell_refinement 'SAINT (Bruker, 2007)'
_computing_data_collection 'APEX2 (Bruker, 2007)'
_computing_data_reduction 'SAINT (Bruker, 2007)'
_computing_molecular_graphics 'PLATON (Spek, 2009) and Mercury (Macrae <i>et al.</i>,  2006)'
_computing_publication_material 'WinGX (Farrugia, 1999) and PLATON (Spek, 2009)'
_computing_structure_refinement 'SHELXL97 (Sheldrick, 2008)'
_computing_structure_solution 'SHELXS97 (Sheldrick, 2008)'
_diffrn_ambient_temperature 296(2)
_diffrn_measured_fraction_theta_full 0.999
_diffrn_measured_fraction_theta_max 0.999
_diffrn_measurement_device_type 'Bruker APEXII CCD area-detector'
_diffrn_measurement_method '\f and \w'
_diffrn_radiation_monochromator graphite
_diffrn_radiation_source 'fine-focus sealed tube'
_diffrn_radiation_type MoK\a
_diffrn_radiation_wavelength 0.71073
_diffrn_reflns_av_R_equivalents 0.0466
_diffrn_reflns_av_sigmaI/netI 0.0491
_diffrn_reflns_limit_h_max 11
_diffrn_reflns_limit_h_min -11
_diffrn_reflns_limit_k_max 15
_diffrn_reflns_limit_k_min -15
_diffrn_reflns_limit_l_max 20
_diffrn_reflns_limit_l_min -19
_diffrn_reflns_number 16559
_diffrn_reflns_theta_full 28.26
_diffrn_reflns_theta_max 28.26
_diffrn_reflns_theta_min 2.21
_exptl_absorpt_coefficient_mu 0.212
_exptl_absorpt_correction_T_max 0.9750
_exptl_absorpt_correction_T_min 0.9237
_exptl_absorpt_correction_type multi-scan
_exptl_absorpt_process_details '(<i>SADABS</i>; Sheldrick, 1996)'
_exptl_crystal_colour 'Light yellow'
_exptl_crystal_density_diffrn 1.228
_exptl_crystal_density_method 'not measured'
_exptl_crystal_description Needles
_exptl_crystal_F_000 600
_exptl_crystal_size_max 0.38
_exptl_crystal_size_mid 0.18
_exptl_crystal_size_min 0.12
_refine_diff_density_max 0.430
_refine_diff_density_min -0.341
_refine_ls_extinction_method none
_refine_ls_goodness_of_fit_ref 1.015
_refine_ls_hydrogen_treatment constr
_refine_ls_matrix_type full
_refine_ls_number_parameters 172
_refine_ls_number_reflns 3746
_refine_ls_number_restraints 0
_refine_ls_restrained_S_all 1.015
_refine_ls_R_factor_all 0.1026
_refine_ls_R_factor_gt 0.0516
_refine_ls_shift/su_max 0.000
_refine_ls_shift/su_mean 0.000
_refine_ls_structure_factor_coef Fsqd
_refine_ls_weighting_details 'calc w=1/[\s^2^(Fo^2^)+(0.0594P)^2^+0.3938P] where P=(Fo^2^+2Fc^2^)/3'
_refine_ls_weighting_scheme calc
_refine_ls_wR_factor_gt 0.1208
_refine_ls_wR_factor_ref 0.1436
_reflns_number_gt 2179
_reflns_number_total 3746
_reflns_threshold_expression I>2\s(I)
_cod_data_source_file is2487.cif
_cod_data_source_block I
_cod_original_sg_symbol_H-M 'P 21/n'
_cod_database_code 2224324
_cod_database_fobs_code 2224324

loop_
_symmetry_equiv_pos_as_xyz
'x, y, z'
'-x+1/2, y+1/2, -z+1/2'
'-x, -y, -z'
'x-1/2, -y-1/2, z-1/2'

loop_
_atom_site_type_symbol
_atom_site_label
_atom_site_fract_x
_atom_site_fract_y
_atom_site_fract_z
_atom_site_U_iso_or_equiv
_atom_site_adp_type
_atom_site_calc_flag
_atom_site_refinement_flags
_atom_site_occupancy
_atom_site_disorder_assembly
_atom_site_disorder_group
S S1 0.27668(7) 0.31209(5) 0.25071(4) 0.0519(2) Uani d . 1 . .
O O1 0.3713(2) 0.21435(17) 0.27943(11) 0.0744(6) Uani d . 1 . .
O O2 0.3425(2) 0.42730(16) 0.25495(14) 0.0776(6) Uani d . 1 . .
N N1 0.1228(2) 0.31154(15) 0.30554(12) 0.0460(5) Uani d . 1 . .
C C1 0.2123(2) 0.28696(18) 0.14300(14) 0.0438(5) Uani d . 1 . .
C C2 0.1843(3) 0.3808(2) 0.08789(19) 0.0714(8) Uani d . 1 . .
H H2 0.2024 0.4570 0.1073 0.086 Uiso calc R 1 . .
C C3 0.1297(4) 0.3605(3) 0.0047(2) 0.0942(11) Uani d . 1 . .
H H3 0.1097 0.4233 -0.0324 0.113 Uiso calc R 1 . .
C C4 0.1044(4) 0.2497(4) -0.02421(19) 0.0881(10) Uani d . 1 . .
H H4 0.0692 0.2370 -0.0812 0.106 Uiso calc R 1 . .
C C5 0.1303(3) 0.1558(3) 0.03010(18) 0.0744(8) Uani d . 1 . .
H H5 0.1110 0.0801 0.0101 0.089 Uiso calc R 1 . .
C C6 0.1849(3) 0.1740(2) 0.11428(16) 0.0534(6) Uani d . 1 . .
H H6 0.2032 0.1108 0.1513 0.064 Uiso calc R 1 . .
C C7 0.0098(2) 0.41024(18) 0.29605(14) 0.0416(5) Uani d . 1 . .
H H7 0.0635 0.4740 0.2679 0.050 Uiso calc R 1 . .
C C8 -0.0307(3) 0.45575(19) 0.38291(14) 0.0485(6) Uani d . 1 . .
H H8A 0.0654 0.4776 0.4164 0.058 Uiso calc R 1 . .
H H8B -0.0819 0.3943 0.4136 0.058 Uiso calc R 1 . .
C C9 -0.1402(3) 0.5618(2) 0.37271(16) 0.0584(7) Uani d . 1 . .
H H9A -0.1702 0.5861 0.4287 0.070 Uiso calc R 1 . .
H H9B -0.0841 0.6263 0.3482 0.070 Uiso calc R 1 . .
C C10 -0.2872(3) 0.5350(2) 0.31574(16) 0.0573(6) Uani d . 1 . .
H H10A -0.3497 0.4769 0.3433 0.069 Uiso calc R 1 . .
H H10B -0.3503 0.6055 0.3078 0.069 Uiso calc R 1 . .
C C11 -0.2460(3) 0.4895(2) 0.22941(16) 0.0621(7) Uani d . 1 . .
H H11A -0.1928 0.5504 0.1993 0.074 Uiso calc R 1 . .
H H11B -0.3421 0.4689 0.1953 0.074 Uiso calc R 1 . .
C C12 -0.1393(3) 0.3822(2) 0.23980(15) 0.0539(6) Uani d . 1 . .
H H12A -0.1959 0.3190 0.2655 0.065 Uiso calc R 1 . .
H H12B -0.1109 0.3563 0.1838 0.065 Uiso calc R 1 . .
C C13 0.0737(3) 0.20179(19) 0.34549(16) 0.0566(6) Uani d . 1 . .
H H13A 0.1046 0.1358 0.3114 0.068 Uiso calc R 1 . .
H H13B -0.0404 0.2007 0.3464 0.068 Uiso calc R 1 . .
C C14 0.1475(4) 0.1896(2) 0.4359(2) 0.0795(9) Uani d . 1 . .
H H14 0.2546 0.2069 0.4439 0.095 Uiso calc R 1 . .
C C15 0.0842(6) 0.1601(3) 0.4985(3) 0.1242(14) Uani d . 1 . .
H H15A -0.0228 0.1417 0.4943 0.149 Uiso calc R 1 . .
H H15B 0.1420 0.1557 0.5513 0.149 Uiso calc R 1 . .

loop_
_atom_site_aniso_label
_atom_site_aniso_U_11
_atom_site_aniso_U_22
_atom_site_aniso_U_33
_atom_site_aniso_U_12
_atom_site_aniso_U_13
_atom_site_aniso_U_23
S1 0.0389(3) 0.0632(4) 0.0529(4) 0.0041(3) -0.0012(3) -0.0167(3)
O1 0.0604(11) 0.1025(14) 0.0580(12) 0.0354(10) -0.0124(9) -0.0179(10)
O2 0.0527(10) 0.0808(13) 0.1011(15) -0.0240(9) 0.0184(10) -0.0401(11)
N1 0.0466(11) 0.0490(10) 0.0423(11) 0.0079(8) 0.0035(9) -0.0034(8)
C1 0.0376(11) 0.0515(12) 0.0429(13) 0.0029(9) 0.0074(10) -0.0026(10)
C2 0.090(2) 0.0625(16) 0.0642(19) 0.0097(14) 0.0200(16) 0.0112(14)
C3 0.114(3) 0.112(3) 0.058(2) 0.044(2) 0.0161(19) 0.026(2)
C4 0.072(2) 0.149(3) 0.0426(17) 0.027(2) -0.0041(14) -0.005(2)
C5 0.0732(19) 0.093(2) 0.0562(18) -0.0054(16) 0.0002(15) -0.0247(16)
C6 0.0576(15) 0.0552(14) 0.0473(14) 0.0014(11) 0.0037(12) -0.0037(11)
C7 0.0413(12) 0.0455(11) 0.0380(12) 0.0012(9) 0.0026(10) -0.0027(9)
C8 0.0505(13) 0.0538(13) 0.0409(13) 0.0021(10) 0.0010(11) -0.0096(10)
C9 0.0706(17) 0.0520(13) 0.0534(15) 0.0092(12) 0.0098(13) -0.0102(11)
C10 0.0553(15) 0.0609(14) 0.0561(16) 0.0170(12) 0.0065(12) 0.0024(12)
C11 0.0565(15) 0.0786(17) 0.0496(16) 0.0154(13) -0.0053(12) -0.0003(13)
C12 0.0515(14) 0.0666(15) 0.0424(14) 0.0077(11) -0.0056(11) -0.0133(11)
C13 0.0663(16) 0.0484(13) 0.0549(16) 0.0073(11) 0.0034(13) -0.0028(11)
C14 0.097(2) 0.0728(18) 0.070(2) 0.0197(16) 0.0169(18) 0.0238(16)
C15 0.164(4) 0.111(3) 0.097(3) 0.014(3) 0.009(3) 0.025(2)

loop_
_atom_type_symbol
_atom_type_description
_atom_type_scat_dispersion_real
_atom_type_scat_dispersion_imag
_atom_type_scat_source
C C 0.0033 0.0016 'International Tables Vol C Tables 4.2.6.8 and 6.1.1.4'
H H 0.0000 0.0000 'International Tables Vol C Tables 4.2.6.8 and 6.1.1.4'
N N 0.0061 0.0033 'International Tables Vol C Tables 4.2.6.8 and 6.1.1.4'
O O 0.0106 0.0060 'International Tables Vol C Tables 4.2.6.8 and 6.1.1.4'
S S 0.1246 0.1234 'International Tables Vol C Tables 4.2.6.8 and 6.1.1.4'

loop_
_geom_angle_atom_site_label_1
_geom_angle_atom_site_label_2
_geom_angle_atom_site_label_3
_geom_angle_site_symmetry_1
_geom_angle_site_symmetry_3
_geom_angle
_geom_angle_publ_flag
O1 S1 O2 . . 119.70(12) ?
O1 S1 N1 . . 106.79(11) ?
O2 S1 N1 . . 107.95(10) ?
O1 S1 C1 . . 107.60(10) ?
O2 S1 C1 . . 106.76(12) ?
N1 S1 C1 . . 107.52(10) ?
C13 N1 C7 . . 119.21(17) ?
C13 N1 S1 . . 119.58(14) ?
C7 N1 S1 . . 119.19(14) ?
C6 C1 C2 . . 120.3(2) ?
C6 C1 S1 . . 119.87(17) ?
C2 C1 S1 . . 119.82(19) ?
C3 C2 C1 . . 119.4(3) ?
C3 C2 H2 . . 120.3 ?
C1 C2 H2 . . 120.3 ?
C4 C3 C2 . . 120.7(3) ?
C4 C3 H3 . . 119.7 ?
C2 C3 H3 . . 119.7 ?
C3 C4 C5 . . 120.5(3) ?
C3 C4 H4 . . 119.8 ?
C5 C4 H4 . . 119.8 ?
C4 C5 C6 . . 120.0(3) ?
C4 C5 H5 . . 120.0 ?
C6 C5 H5 . . 120.0 ?
C5 C6 C1 . . 119.2(2) ?
C5 C6 H6 . . 120.4 ?
C1 C6 H6 . . 120.4 ?
N1 C7 C8 . . 111.04(17) ?
N1 C7 C12 . . 113.81(17) ?
C8 C7 C12 . . 110.80(18) ?
N1 C7 H7 . . 106.9 ?
C8 C7 H7 . . 106.9 ?
C12 C7 H7 . . 106.9 ?
C7 C8 C9 . . 110.76(19) ?
C7 C8 H8A . . 109.5 ?
C9 C8 H8A . . 109.5 ?
C7 C8 H8B . . 109.5 ?
C9 C8 H8B . . 109.5 ?
H8A C8 H8B . . 108.1 ?
C10 C9 C8 . . 111.75(18) ?
C10 C9 H9A . . 109.3 ?
C8 C9 H9A . . 109.3 ?
C10 C9 H9B . . 109.3 ?
C8 C9 H9B . . 109.3 ?
H9A C9 H9B . . 107.9 ?
C11 C10 C9 . . 111.2(2) ?
C11 C10 H10A . . 109.4 ?
C9 C10 H10A . . 109.4 ?
C11 C10 H10B . . 109.4 ?
C9 C10 H10B . . 109.4 ?
H10A C10 H10B . . 108.0 ?
C10 C11 C12 . . 110.8(2) ?
C10 C11 H11A . . 109.5 ?
C12 C11 H11A . . 109.5 ?
C10 C11 H11B . . 109.5 ?
C12 C11 H11B . . 109.5 ?
H11A C11 H11B . . 108.1 ?
C7 C12 C11 . . 110.82(19) ?
C7 C12 H12A . . 109.5 ?
C11 C12 H12A . . 109.5 ?
C7 C12 H12B . . 109.5 ?
C11 C12 H12B . . 109.5 ?
H12A C12 H12B . . 108.1 ?
N1 C13 C14 . . 111.3(2) ?
N1 C13 H13A . . 109.4 ?
C14 C13 H13A . . 109.4 ?
N1 C13 H13B . . 109.4 ?
C14 C13 H13B . . 109.4 ?
H13A C13 H13B . . 108.0 ?
C15 C14 C13 . . 127.5(4) ?
C15 C14 H14 . . 116.2 ?
C13 C14 H14 . . 116.2 ?
C14 C15 H15A . . 120.0 ?
C14 C15 H15B . . 120.0 ?
H15A C15 H15B . . 120.0 ?

loop_
_geom_bond_atom_site_label_1
_geom_bond_atom_site_label_2
_geom_bond_site_symmetry_2
_geom_bond_distance
_geom_bond_publ_flag
S1 O1 . 1.4283(18) ?
S1 O2 . 1.4289(17) ?
S1 N1 . 1.6136(19) ?
S1 C1 . 1.755(2) ?
N1 C13 . 1.474(3) ?
N1 C7 . 1.481(2) ?
C1 C6 . 1.380(3) ?
C1 C2 . 1.385(3) ?
C2 C3 . 1.368(4) ?
C2 H2 . 0.9300 ?
C3 C4 . 1.355(5) ?
C3 H3 . 0.9300 ?
C4 C5 . 1.375(4) ?
C4 H4 . 0.9300 ?
C5 C6 . 1.378(4) ?
C5 H5 . 0.9300 ?
C6 H6 . 0.9300 ?
C7 C8 . 1.516(3) ?
C7 C12 . 1.522(3) ?
C7 H7 . 0.9800 ?
C8 C9 . 1.528(3) ?
C8 H8A . 0.9700 ?
C8 H8B . 0.9700 ?
C9 C10 . 1.511(4) ?
C9 H9A . 0.9700 ?
C9 H9B . 0.9700 ?
C10 C11 . 1.510(3) ?
C10 H10A . 0.9700 ?
C10 H10B . 0.9700 ?
C11 C12 . 1.525(3) ?
C11 H11A . 0.9700 ?
C11 H11B . 0.9700 ?
C12 H12A . 0.9700 ?
C12 H12B . 0.9700 ?
C13 C14 . 1.509(4) ?
C13 H13A . 0.9700 ?
C13 H13B . 0.9700 ?
C14 C15 . 1.198(4) ?
C14 H14 . 0.9300 ?
C15 H15A . 0.9300 ?
C15 H15B . 0.9300 ?

loop_
_geom_torsion_atom_site_label_1
_geom_torsion_atom_site_label_2
_geom_torsion_atom_site_label_3
_geom_torsion_atom_site_label_4
_geom_torsion_site_symmetry_1
_geom_torsion_site_symmetry_2
_geom_torsion_site_symmetry_3
_geom_torsion_site_symmetry_4
_geom_torsion
_geom_torsion_publ_flag
O1 S1 N1 C13 . . . . -22.4(2) ?
O2 S1 N1 C13 . . . . -152.36(18) ?
C1 S1 N1 C13 . . . . 92.80(18) ?
O1 S1 N1 C7 . . . . 173.87(15) ?
O2 S1 N1 C7 . . . . 43.96(19) ?
C1 S1 N1 C7 . . . . -70.88(17) ?
O1 S1 C1 C6 . . . . 32.0(2) ?
O2 S1 C1 C6 . . . . 161.62(18) ?
N1 S1 C1 C6 . . . . -82.75(19) ?
O1 S1 C1 C2 . . . . -150.1(2) ?
O2 S1 C1 C2 . . . . -20.4(2) ?
N1 S1 C1 C2 . . . . 95.2(2) ?
C6 C1 C2 C3 . . . . -0.2(4) ?
S1 C1 C2 C3 . . . . -178.1(2) ?
C1 C2 C3 C4 . . . . -0.6(5) ?
C2 C3 C4 C5 . . . . 1.3(5) ?
C3 C4 C5 C6 . . . . -1.1(5) ?
C4 C5 C6 C1 . . . . 0.3(4) ?
C2 C1 C6 C5 . . . . 0.3(4) ?
S1 C1 C6 C5 . . . . 178.25(19) ?
C13 N1 C7 C8 . . . . 64.3(2) ?
S1 N1 C7 C8 . . . . -131.93(17) ?
C13 N1 C7 C12 . . . . -61.5(3) ?
S1 N1 C7 C12 . . . . 102.2(2) ?
N1 C7 C8 C9 . . . . 176.87(18) ?
C12 C7 C8 C9 . . . . -55.6(2) ?
C7 C8 C9 C10 . . . . 55.1(3) ?
C8 C9 C10 C11 . . . . -55.4(3) ?
C9 C10 C11 C12 . . . . 56.1(3) ?
N1 C7 C12 C11 . . . . -177.19(19) ?
C8 C7 C12 C11 . . . . 56.8(3) ?
C10 C11 C12 C7 . . . . -56.9(3) ?
C7 N1 C13 C14 . . . . -104.9(2) ?
S1 N1 C13 C14 . . . . 91.5(2) ?
N1 C13 C14 C15 . . . . 134.8(4) ?

loop_
_cod_related_entry_id
_cod_related_entry_database
_cod_related_entry_code
1 ChemSpider 24743861
